data_7155336
loop_
_publ_author_name
'Le, Song Thi'
'Fujimoto, Toshiki'
'Asahara, Haruyasu'
'Nishiwaki, Nagatoshi'

_publ_section_title
;
 Synthesis of 6-substituted 2-phenacylpyridines from
 2-(phenylethynyl)pyridine via isoxazolo[2,3-a]pyridinium salt
;
_journal_name_full 'Org. Biomol. Chem.'
_journal_paper_doi 10.1039/C6OB01942K
_journal_year 2016
_chemical_formula_moiety 'C15 H14 N2 O2'
_chemical_formula_sum 'C15 H14 N2 O2'
_chemical_formula_weight 254.29
_chemical_name_common 9a
_chemical_name_systematic 6-Benzoylmethyl-2-ethanoylamino-pyridine
_space_group_IT_number 61
_symmetry_cell_setting orthorhombic
_symmetry_Int_Tables_number 61
_symmetry_space_group_name_Hall '-P 2ac 2ab'
_symmetry_space_group_name_H-M 'P b c a'
_atom_sites_solution_hydrogens geom
_atom_sites_solution_primary direct
_atom_sites_solution_secondary difmap
_audit_update_record
;
2016-09-01 deposited with the CCDC.
2016-10-24 downloaded from the CCDC.
;
_cell_angle_alpha 90.0000
_cell_angle_beta 90.0000
_cell_angle_gamma 90.0000
_cell_formula_units_Z 8
_cell_length_a 10.22(8)
_cell_length_b 27.88(10)
_cell_length_c 9.39(11)
_cell_measurement_reflns_used 23
_cell_measurement_temperature 296
_cell_measurement_theta_max 12.43
_cell_measurement_theta_min 10.92
_cell_volume 2676(4)
_computing_cell_refinement 'MSC/AFC Diffractometer Control'
_computing_data_collection 'MSC/AFC Diffractometer Control (Rigaku, 1998)'
_computing_data_reduction 'MSC/AFC Diffractometer Control'
_computing_molecular_graphics 'CrystalStructure 4.0'
_computing_publication_material 'CrystalStructure 4.0 (Rigaku, 2010)'
_computing_structure_refinement 'SHELXL97 (Sheldrick, 2008)'
_computing_structure_solution 'SIR2004 (Burla, et al., 2005)'
_diffrn_ambient_temperature 296
_diffrn_measured_fraction_theta_full 0.999
_diffrn_measured_fraction_theta_max 0.999
_diffrn_measurement_device_type 'Rigaku AFC7R'
_diffrn_measurement_method \w
_diffrn_radiation_type 'Mo K\a'
_diffrn_radiation_wavelength 0.71069
_diffrn_reflns_limit_h_max 13
_diffrn_reflns_limit_h_min 0
_diffrn_reflns_limit_k_max 36
_diffrn_reflns_limit_k_min 0
_diffrn_reflns_limit_l_max 12
_diffrn_reflns_limit_l_min 0
_diffrn_reflns_number 3073
_diffrn_reflns_theta_full 27.51
_diffrn_reflns_theta_max 27.50
_diffrn_standards_decay_% -1.843
_diffrn_standards_interval_count 150
_diffrn_standards_number 3
_exptl_absorpt_coefficient_mu 0.085
_exptl_absorpt_correction_type none
_exptl_crystal_colour colorless
_exptl_crystal_density_diffrn 1.263
_exptl_crystal_density_method 'not measured'
_exptl_crystal_description prismatic
_exptl_crystal_F_000 1072.00
_exptl_crystal_size_max 0.200
_exptl_crystal_size_mid 0.100
_exptl_crystal_size_min 0.100
_refine_diff_density_max 0.160
_refine_diff_density_min -0.200
_refine_ls_extinction_method none
_refine_ls_goodness_of_fit_ref 0.918
_refine_ls_hydrogen_treatment constr
_refine_ls_number_parameters 176
_refine_ls_number_reflns 3073
_refine_ls_number_restraints 0
_refine_ls_R_factor_gt 0.0571
_refine_ls_shift/su_max 0.000
_refine_ls_structure_factor_coef Fsqd
_refine_ls_weighting_details 'w = 1/[\s^2^(Fo^2^)+(0.0603P)^2^+0.0000P] where P=(Fo^2^+2Fc^2^)/3'
_refine_ls_weighting_scheme calc
_refine_ls_wR_factor_ref 0.1930
_reflns_number_gt 967
_reflns_number_total 3073
_reflns_threshold_expression F^2^>2.0\s(F^2^)
_cod_data_source_file c6ob01942k2.cif
_cod_data_source_block 150521a___________________
_cod_original_cell_volume 2674(39)
_cod_database_code 7155336

loop_
_symmetry_equiv_pos_site_id
_symmetry_equiv_pos_as_xyz
1 +X,+Y,+Z
2 1/2-X,1/2+Y,+Z
3 +X,1/2-Y,1/2+Z
4 1/2-X,-Y,1/2+Z
5 -X,-Y,-Z
6 1/2+X,1/2-Y,-Z
7 -X,1/2+Y,1/2-Z
8 1/2+X,+Y,1/2-Z

loop_
_atom_site_label
_atom_site_type_symbol
_atom_site_fract_x
_atom_site_fract_y
_atom_site_fract_z
_atom_site_U_iso_or_equiv
_atom_site_adp_type
_atom_site_occupancy
_atom_site_symmetry_multiplicity
_atom_site_calc_flag
_atom_site_refinement_flags
O1 O 1.0791(3) 0.16013(11) 0.2912(3) 0.0670(9) Uani 1.0 8 d .
O2 O 1.2076(3) 0.00695(10) -0.2618(3) 0.0642(9) Uani 1.0 8 d .
N1 N 1.0321(4) 0.07235(11) 0.0912(3) 0.0475(8) Uani 1.0 8 d .
N2 N 1.1812(4) 0.02719(12) -0.0288(3) 0.0475(9) Uani 1.0 8 d .
C1 C 1.0768(4) 0.05980(13) -0.0378(4) 0.0462(10) Uani 1.0 8 d .
C2 C 1.0270(5) 0.07803(15) -0.1642(4) 0.0622(13) Uani 1.0 8 d .
C3 C 0.9275(6) 0.11049(17) -0.1541(5) 0.0762(15) Uani 1.0 8 d .
C4 C 0.8790(5) 0.12476(17) -0.0229(5) 0.0716(15) Uani 1.0 8 d .
C5 C 0.9336(5) 0.10453(15) 0.0966(4) 0.0533(11) Uani 1.0 8 d .
C6 C 0.8835(4) 0.11691(14) 0.2430(5) 0.0561(12) Uani 1.0 8 d .
C7 C 0.9680(4) 0.15142(13) 0.3257(4) 0.0456(10) Uani 1.0 8 d .
C8 C 0.9091(4) 0.17633(13) 0.4524(4) 0.0418(9) Uani 1.0 8 d .
C9 C 0.7802(4) 0.17042(14) 0.4941(4) 0.0522(11) Uani 1.0 8 d .
C10 C 0.7303(5) 0.19633(17) 0.6081(5) 0.0657(13) Uani 1.0 8 d .
C11 C 0.8095(5) 0.22738(17) 0.6824(5) 0.0738(14) Uani 1.0 8 d .
C12 C 0.9382(5) 0.23328(17) 0.6430(5) 0.0732(14) Uani 1.0 8 d .
C13 C 0.9871(5) 0.20774(14) 0.5290(5) 0.0618(12) Uani 1.0 8 d .
C14 C 1.2410(4) 0.00300(15) -0.1369(4) 0.0486(10) Uani 1.0 8 d .
C15 C 1.3524(5) -0.02862(15) -0.0932(5) 0.0597(12) Uani 1.0 8 d .
H2 H 1.0601 0.0685 -0.2521 0.0746 Uiso 1.0 8 calc R
H2B H 1.2033 0.0176 0.0702 0.0810 Uiso 1.0 8 calc R
H3 H 0.8915 0.1233 -0.2368 0.0914 Uiso 1.0 8 calc R
H4 H 0.8119 0.1472 -0.0160 0.0859 Uiso 1.0 8 calc R
H6A H 0.8751 0.0875 0.2975 0.0673 Uiso 1.0 8 calc R
H6B H 0.7967 0.1307 0.2336 0.0673 Uiso 1.0 8 calc R
H9 H 0.7267 0.1490 0.4455 0.0627 Uiso 1.0 8 calc R
H10 H 0.6431 0.1927 0.6342 0.0788 Uiso 1.0 8 calc R
H11 H 0.7761 0.2444 0.7594 0.0885 Uiso 1.0 8 calc R
H12 H 0.9919 0.2544 0.6928 0.0879 Uiso 1.0 8 calc R
H13 H 1.0743 0.2117 0.5030 0.0742 Uiso 1.0 8 calc R
H15A H 1.3241 -0.0614 -0.0927 0.0717 Uiso 1.0 8 calc R
H15B H 1.3812 -0.0198 0.0005 0.0717 Uiso 1.0 8 calc R
H15C H 1.4234 -0.0249 -0.1593 0.0717 Uiso 1.0 8 calc R

loop_
_atom_site_aniso_label
_atom_site_aniso_U_11
_atom_site_aniso_U_22
_atom_site_aniso_U_33
_atom_site_aniso_U_12
_atom_site_aniso_U_13
_atom_site_aniso_U_23
O1 0.0483(17) 0.083(3) 0.070(2) -0.0064(17) 0.0106(17) -0.0190(17)
O2 0.078(3) 0.084(2) 0.0308(14) 0.0225(19) 0.0008(14) -0.0035(15)
N1 0.0488(19) 0.057(2) 0.0372(15) 0.0024(18) -0.0017(16) -0.0035(15)
N2 0.059(2) 0.057(2) 0.0262(15) 0.0102(18) 0.0014(16) -0.0040(16)
C1 0.055(3) 0.048(3) 0.0354(19) 0.002(3) 0.001(2) -0.0035(19)
C2 0.088(4) 0.066(3) 0.033(2) 0.018(3) -0.001(3) 0.0018(19)
C3 0.099(4) 0.083(4) 0.047(3) 0.034(4) -0.014(3) 0.007(3)
C4 0.078(4) 0.078(4) 0.059(3) 0.035(3) -0.011(3) -0.006(3)
C5 0.052(3) 0.060(3) 0.048(3) -0.000(3) -0.004(3) -0.012(2)
C6 0.050(3) 0.065(3) 0.054(3) 0.007(3) 0.001(2) -0.018(3)
C7 0.046(3) 0.046(3) 0.045(3) 0.008(2) 0.001(2) -0.0007(18)
C8 0.048(3) 0.0378(19) 0.0396(18) 0.0046(19) -0.0026(19) 0.0032(18)
C9 0.052(3) 0.060(3) 0.045(3) 0.002(3) -0.001(2) -0.0044(19)
C10 0.050(3) 0.089(4) 0.059(3) 0.006(3) 0.004(3) -0.013(3)
C11 0.078(4) 0.079(4) 0.064(3) 0.015(3) -0.001(3) -0.026(3)
C12 0.071(4) 0.074(4) 0.075(4) 0.003(3) -0.014(3) -0.027(3)
C13 0.056(3) 0.067(3) 0.062(3) 0.000(3) -0.002(3) -0.013(3)
C14 0.060(3) 0.058(3) 0.0287(18) 0.003(3) 0.0057(19) -0.0001(18)
C15 0.064(3) 0.071(3) 0.044(3) 0.009(3) -0.002(3) -0.007(3)

loop_
_atom_type_symbol
_atom_type_description
_atom_type_scat_dispersion_real
_atom_type_scat_dispersion_imag
_atom_type_scat_source
C C 0.0033 0.0016
;
International Tables for Crystallography
(1992, Vol. C, Tables 4.2.6.8 and 6.1.1.4)
;
H H 0.0000 0.0000
;
International Tables for Crystallography
(1992, Vol. C, Table 6.1.1.4)
;
N N 0.0061 0.0033
;
International Tables for Crystallography
(1992, Vol. C, Tables 4.2.6.8 and 6.1.1.4)
;
O O 0.0106 0.0060
;
International Tables for Crystallography
(1992, Vol. C, Tables 4.2.6.8 and 6.1.1.4)
;

loop_
_geom_angle_atom_site_label_1
_geom_angle_atom_site_label_2
_geom_angle_atom_site_label_3
_geom_angle
_geom_angle_publ_flag
C1 N1 C5 117.5(4) yes
C1 N2 C14 128.0(5) yes
N1 C1 N2 111.9(5) yes
N1 C1 C2 123.5(7) yes
N2 C1 C2 124.5(5) yes
C1 C2 C3 117.2(5) yes
C2 C3 C4 121.2(5) yes
C3 C4 C5 117.6(8) yes
N1 C5 C4 123.0(6) yes
N1 C5 C6 116.1(4) yes
C4 C5 C6 120.9(7) yes
C5 C6 C7 114.9(6) yes
O1 C7 C6 122.0(6) yes
O1 C7 C8 119.8(4) yes
C6 C7 C8 118.3(6) yes
C7 C8 C9 123.3(4) yes
C7 C8 C13 118.2(6) yes
C9 C8 C13 118.4(6) yes
C8 C9 C10 120.4(4) yes
C9 C10 C11 120.2(6) yes
C10 C11 C12 120.1(6) yes
C11 C12 C13 119.6(5) yes
C8 C13 C12 121.4(6) yes
O2 C14 N2 122.9(7) yes
O2 C14 C15 121.8(4) yes
N2 C14 C15 115.3(6) yes
C1 N2 H2B 113.750 no
C14 N2 H2B 117.542 no
C1 C2 H2 121.422 no
C3 C2 H2 121.424 no
C2 C3 H3 119.387 no
C4 C3 H3 119.378 no
C3 C4 H4 121.223 no
C5 C4 H4 121.217 no
C5 C6 H6A 108.536 no
C5 C6 H6B 108.539 no
C7 C6 H6A 108.540 no
C7 C6 H6B 108.524 no
H6A C6 H6B 107.541 no
C8 C9 H9 119.824 no
C10 C9 H9 119.823 no
C9 C10 H10 119.914 no
C11 C10 H10 119.914 no
C10 C11 H11 119.956 no
C12 C11 H11 119.962 no
C11 C12 H12 120.211 no
C13 C12 H12 120.228 no
C8 C13 H13 119.309 no
C12 C13 H13 119.304 no
C14 C15 H15A 109.468 no
C14 C15 H15B 109.467 no
C14 C15 H15C 109.473 no
H15A C15 H15B 109.476 no
H15A C15 H15C 109.470 no
H15B C15 H15C 109.473 no

loop_
_geom_bond_atom_site_label_1
_geom_bond_atom_site_label_2
_geom_bond_distance
_geom_bond_publ_flag
O1 C7 1.206(10) yes
O2 C14 1.226(14) yes
N1 C1 1.340(14) yes
N1 C5 1.349(9) yes
N2 C1 1.404(9) yes
N2 C14 1.364(11) yes
C1 C2 1.388(13) yes
C2 C3 1.365(10) yes
C3 C4 1.386(14) yes
C4 C5 1.375(13) yes
C5 C6 1.507(16) yes
C6 C7 1.508(9) yes
C7 C8 1.503(13) yes
C8 C9 1.384(12) yes
C8 C13 1.385(8) yes
C9 C10 1.388(12) yes
C10 C11 1.375(9) yes
C11 C12 1.376(13) yes
C12 C13 1.379(12) yes
C14 C15 1.497(10) yes
N2 H2B 0.993 no
C2 H2 0.930 no
C3 H3 0.930 no
C4 H4 0.930 no
C6 H6A 0.970 no
C6 H6B 0.970 no
C9 H9 0.930 no
C10 H10 0.930 no
C11 H11 0.930 no
C12 H12 0.930 no
C13 H13 0.930 no
C15 H15A 0.960 no
C15 H15B 0.960 no
C15 H15C 0.960 no

loop_
_geom_contact_atom_site_label_1
_geom_contact_atom_site_label_2
_geom_contact_distance
_geom_contact_publ_flag
_geom_contact_site_symmetry_2
O1 N1 3.122(15) no .
O1 C5 2.820(16) no .
O1 C13 2.76(3) no .
O2 C1 2.895(19) no .
O2 C2 2.858(13) no .
N1 C3 2.75(3) no .
N1 C7 3.184(19) no .
N1 C14 3.589(19) no .
N2 C5 3.526(17) no .
C1 C4 2.718(14) no .
C2 C5 2.73(3) no .
C2 C14 3.036(15) no .
C4 C7 3.48(4) no .
C6 C9 2.98(3) no .
C8 C11 2.78(2) no .
C9 C12 2.763(14) no .
C10 C13 2.75(2) no .
O1 C6 3.35(3) no 8_555
O1 C9 3.39(3) no 8_555
O1 C12 3.583(13) no 3_554
O2 N2 2.91(3) no 4_754
O2 C6 3.580(13) no 5_755
O2 C14 3.57(4) no 4_754
O2 C15 3.23(4) no 4_754
N1 N2 3.576(14) no 5_755
N1 C14 3.519(19) no 5_755
N1 C15 3.42(3) no 4_755
N2 O2 2.91(3) no 4_755
N2 N1 3.576(14) no 5_755
C5 C14 3.509(13) no 5_755
C6 O1 3.35(3) no 8_455
C6 O2 3.580(13) no 5_755
C9 O1 3.39(3) no 8_455
C12 O1 3.583(13) no 3_555
C14 O2 3.57(4) no 4_755
C14 N1 3.519(19) no 5_755
C14 C5 3.509(13) no 5_755
C15 O2 3.23(4) no 4_755
C15 N1 3.42(3) no 4_754
O1 H6A 2.9067 no .
O1 H6B 3.0484 no .
O1 H13 2.4545 no .
O2 H2 2.2857 no .
O2 H2B 3.1315 no .
O2 H15A 2.7516 no .
O2 H15B 3.1253 no .
O2 H15C 2.5644 no .
N1 H2 3.2373 no .
N1 H2B 2.3288 no .
N1 H4 3.2296 no .
N1 H6A 2.5510 no .
N1 H6B 3.1963 no .
N2 H2 2.6931 no .
N2 H15A 2.9321 no .
N2 H15B 2.4427 no .
N2 H15C 3.1200 no .
C1 H3 3.1951 no .
C2 H2B 3.3048 no .
C2 H4 3.2382 no .
C4 H2 3.2424 no .
C4 H6A 3.1832 no .
C4 H6B 2.5562 no .
C5 H3 3.2029 no .
C6 H4 2.6765 no .
C6 H9 2.6423 no .
C7 H4 3.5854 no .
C7 H9 2.7110 no .
C7 H13 2.6027 no .
C8 H6A 2.8928 no .
C8 H6B 2.6762 no .
C8 H10 3.2422 no .
C8 H12 3.2466 no .
C9 H6A 3.1129 no .
C9 H6B 2.6909 no .
C9 H11 3.2343 no .
C9 H13 3.2188 no .
C10 H12 3.2236 no .
C11 H9 3.2317 no .
C11 H13 3.2163 no .
C12 H10 3.2218 no .
C13 H9 3.2219 no .
C13 H11 3.2207 no .
C14 H2 2.8145 no .
C15 H2B 2.5174 no .
H2 H3 2.3063 no .
H2B H15A 2.9536 no .
H2B H15B 2.1955 no .
H2B H15C 3.3326 no .
H3 H4 2.3244 no .
H4 H6A 3.4427 no .
H4 H6B 2.3936 no .
H6A H9 2.6769 no .
H6B H9 2.1754 no .
H9 H10 2.3144 no .
H10 H11 2.3036 no .
H11 H12 2.3081 no .
H12 H13 2.3024 no .
O1 H4 3.2006 no 8_555
O1 H6B 2.3815 no 8_555
O1 H9 2.7031 no 8_555
O1 H11 3.3702 no 6_556
O1 H12 2.7074 no 3_554
O1 H15A 3.1197 no 4_755
O2 H2B 1.9467 no 4_754
O2 H6A 2.7854 no 5_755
O2 H15A 3.4744 no 4_754
O2 H15B 2.4359 no 4_754
O2 H15C 3.1260 no 8_454
N1 H6B 3.5586 no 8_555
N1 H9 2.9379 no 8_555
N1 H15A 3.3261 no 4_755
N1 H15C 2.7290 no 4_755
N2 H6A 3.3868 no 8_555
N2 H9 3.5145 no 8_555
C1 H2B 3.5976 no 5_755
C1 H9 3.0454 no 8_555
C2 H9 3.5056 no 8_555
C2 H10 3.4206 no 8_555
C2 H15C 3.4790 no 8_454
C3 H10 3.1843 no 8_555
C4 H10 3.4586 no 8_555
C4 H15A 2.9321 no 5_755
C5 H9 3.2645 no 8_555
C5 H15A 2.8940 no 5_755
C5 H15C 3.5095 no 4_755
C6 H15A 2.9796 no 5_755
C6 H15C 3.3636 no 4_755
C7 H6B 3.4537 no 8_555
C7 H11 3.5587 no 3_554
C7 H12 2.9179 no 3_554
C7 H15A 3.3751 no 4_755
C8 H3 3.2766 no 1_556
C8 H11 3.1647 no 3_554
C8 H12 3.2233 no 3_554
C9 H3 3.0669 no 1_556
C9 H11 3.2398 no 3_554
C10 H3 2.9968 no 1_556
C10 H12 3.4711 no 8_456
C10 H13 3.1943 no 6_456
C11 H3 3.1142 no 1_556
C11 H12 3.5322 no 8_456
C11 H13 3.4198 no 6_456
C12 H3 3.3025 no 1_556
C12 H10 3.1685 no 8_556
C12 H11 3.5857 no 8_556
C13 H3 3.3669 no 1_556
C13 H10 3.5487 no 6_556
C13 H10 3.5660 no 8_556
C13 H11 3.5827 no 3_554
C13 H12 3.3291 no 3_554
C14 H2B 2.8668 no 4_754
C14 H6A 3.1694 no 5_755
C15 H2 3.5066 no 4_755
C15 H2B 3.2263 no 4_754
C15 H6A 3.3916 no 4_754
C15 H6A 3.4318 no 5_755
C15 H6B 3.4862 no 5_755
C15 H15B 3.1600 no 5_855
H2 C15 3.5066 no 4_754
H2 H15A 3.4164 no 4_754
H2 H15B 2.7575 no 4_754
H2 H15C 3.0708 no 8_454
H2B O2 1.9467 no 4_755
H2B C1 3.5976 no 5_755
H2B C14 2.8668 no 4_755
H2B C15 3.2263 no 4_755
H2B H6A 2.9014 no 8_555
H2B H15A 3.4041 no 4_755
H2B H15C 2.8581 no 4_755
H3 C8 3.2766 no 1_554
H3 C9 3.0669 no 1_554
H3 C10 2.9968 no 1_554
H3 C11 3.1142 no 1_554
H3 C12 3.3025 no 1_554
H3 C13 3.3669 no 1_554
H3 H9 3.5001 no 1_554
H3 H10 3.4134 no 1_554
H3 H10 3.3589 no 8_555
H3 H11 3.5765 no 1_554
H4 O1 3.2006 no 8_455
H4 H11 3.4526 no 1_554
H4 H13 3.0235 no 8_455
H4 H15A 2.9473 no 5_755
H6A O2 2.7854 no 5_755
H6A N2 3.3868 no 8_455
H6A C14 3.1694 no 5_755
H6A C15 3.3916 no 4_755
H6A C15 3.4318 no 5_755
H6A H2B 2.9014 no 8_455
H6A H15A 3.3228 no 4_755
H6A H15A 2.8921 no 5_755
H6A H15B 3.5418 no 8_455
H6A H15C 2.7298 no 4_755
H6B O1 2.3815 no 8_455
H6B N1 3.5586 no 8_455
H6B C7 3.4537 no 8_455
H6B C15 3.4862 no 5_755
H6B H11 3.4970 no 3_554
H6B H15A 2.6451 no 5_755
H9 O1 2.7031 no 8_455
H9 N1 2.9379 no 8_455
H9 N2 3.5145 no 8_455
H9 C1 3.0454 no 8_455
H9 C2 3.5056 no 8_455
H9 C5 3.2645 no 8_455
H9 H3 3.5001 no 1_556
H9 H11 3.4846 no 3_554
H10 C2 3.4206 no 8_455
H10 C3 3.1843 no 8_455
H10 C4 3.4586 no 8_455
H10 C12 3.1685 no 8_456
H10 C13 3.5487 no 6_456
H10 C13 3.5660 no 8_456
H10 H3 3.4134 no 1_556
H10 H3 3.3589 no 8_455
H10 H12 2.8249 no 8_456
H10 H13 3.0430 no 6_456
H10 H13 3.5182 no 8_456
H11 O1 3.3702 no 6_456
H11 C7 3.5587 no 3_555
H11 C8 3.1647 no 3_555
H11 C9 3.2398 no 3_555
H11 C12 3.5857 no 8_456
H11 C13 3.5827 no 3_555
H11 H3 3.5765 no 1_556
H11 H4 3.4526 no 1_556
H11 H6B 3.4970 no 3_555
H11 H9 3.4846 no 3_555
H11 H12 2.9520 no 8_456
H11 H13 3.4385 no 6_456
H11 H13 3.1720 no 8_456
H12 O1 2.7074 no 3_555
H12 C7 2.9179 no 3_555
H12 C8 3.2233 no 3_555
H12 C10 3.4711 no 8_556
H12 C11 3.5322 no 8_556
H12 C13 3.3291 no 3_555
H12 H10 2.8249 no 8_556
H12 H11 2.9520 no 8_556
H12 H13 3.1762 no 3_555
H13 C10 3.1943 no 6_556
H13 C11 3.4198 no 6_556
H13 H4 3.0235 no 8_555
H13 H10 3.0430 no 6_556
H13 H10 3.5182 no 8_556
H13 H11 3.4385 no 6_556
H13 H11 3.1720 no 8_556
H13 H12 3.1762 no 3_554
H15A O1 3.1197 no 4_754
H15A O2 3.4744 no 4_755
H15A N1 3.3261 no 4_754
H15A C4 2.9321 no 5_755
H15A C5 2.8940 no 5_755
H15A C6 2.9796 no 5_755
H15A C7 3.3751 no 4_754
H15A H2 3.4164 no 4_755
H15A H2B 3.4041 no 4_754
H15A H4 2.9473 no 5_755
H15A H6A 3.3228 no 4_754
H15A H6A 2.8921 no 5_755
H15A H6B 2.6451 no 5_755
H15B O2 2.4359 no 4_755
H15B C15 3.1600 no 5_855
H15B H2 2.7575 no 4_755
H15B H6A 3.5418 no 8_555
H15B H15B 2.6662 no 5_855
H15B H15C 2.7859 no 5_855
H15C O2 3.1260 no 8_554
H15C N1 2.7290 no 4_754
H15C C2 3.4790 no 8_554
H15C C5 3.5095 no 4_754
H15C C6 3.3636 no 4_754
H15C H2 3.0708 no 8_554
H15C H2B 2.8581 no 4_754
H15C H6A 2.7298 no 4_754
H15C H15B 2.7859 no 5_855

loop_
_geom_hbond_atom_site_label_D
_geom_hbond_atom_site_label_H
_geom_hbond_atom_site_label_A
_geom_hbond_site_symmetry_A
_geom_hbond_distance_DA
_geom_hbond_distance_DH
_geom_hbond_distance_HA
_geom_hbond_angle_DHA
_geom_hbond_publ_flag
N2 H2B O2 4_755 2.91(3) 0.993 1.947 163.7 no

loop_
_geom_torsion_atom_site_label_1
_geom_torsion_atom_site_label_2
_geom_torsion_atom_site_label_3
_geom_torsion_atom_site_label_4
_geom_torsion
_geom_torsion_publ_flag
C1 N1 C5 C4 -0.4(6) no
C1 N1 C5 C6 178.5(3) no
C5 N1 C1 N2 178.4(3) no
C5 N1 C1 C2 -0.1(6) no
C1 N2 C14 O2 -0.7(7) no
C1 N2 C14 C15 178.6(4) no
C14 N2 C1 N1 172.4(4) no
C14 N2 C1 C2 -9.1(7) no
N1 C1 C2 C3 0.1(6) no
N2 C1 C2 C3 -178.2(4) no
C1 C2 C3 C4 0.4(7) no
C2 C3 C4 C5 -0.9(7) no
C3 C4 C5 N1 0.9(7) no
C3 C4 C5 C6 -178.0(4) no
N1 C5 C6 C7 78.0(6) no
C4 C5 C6 C7 -103.0(7) no
C5 C6 C7 O1 -15.3(6) no
C5 C6 C7 C8 163.1(3) no
O1 C7 C8 C9 176.2(4) no
O1 C7 C8 C13 -2.0(5) no
C6 C7 C8 C9 -2.3(5) no
C6 C7 C8 C13 179.5(3) no
C7 C8 C9 C10 -176.8(3) no
C7 C8 C13 C12 177.4(3) no
C9 C8 C13 C12 -0.9(6) no
C13 C8 C9 C10 1.4(6) no
C8 C9 C10 C11 -1.3(6) no
C9 C10 C11 C12 0.7(7) no
C10 C11 C12 C13 -0.3(7) no
C11 C12 C13 C8 0.4(7) no
